data_7064375
loop_
_publ_author_name
'Wang, Taihe'
'Zou, Chengling'
'Li, Yu'
'Mu, Yuxin'
'Wei, Jiale'
'Chen, Chao'
'Zhang, Yan'
'Li, Haijian'
'Yi, Jianhua'
'Ma, Haixia'
'Zhao, Fengqi'

_publ_section_title
;
 Characterizing the decomposition of CL-20 catalyzed by hydrophobic
 porphyrin MOFs
;
_journal_issue 17
_journal_name_full 'New Journal of Chemistry'
_journal_page_first 7236
_journal_page_last 7246
_journal_paper_doi 10.1039/D6NJ00288A
_journal_volume 50
_journal_year 2026
_chemical_formula_moiety '0.027(C48 H25 Cu N4 O8), 0.027(C48 H26 Cu N4 O8), 0.055(C3 H7 N O), 0.027(C4 H7 O)'
_chemical_formula_sum 'C2.9 H1.97 Cu0.05 N0.27 O0.52'
_chemical_formula_weight 52.52
_space_group_crystal_system triclinic
_space_group_IT_number 2
_space_group_name_Hall '-P 1'
_space_group_name_H-M_alt 'P -1'
_atom_sites_solution_hydrogens geom
_atom_sites_solution_primary dual
_audit_creation_date 2026-01-18
_audit_creation_method
;
Olex2 1.5
(compiled 2022.04.07 svn.rca3783a0 for OlexSys, GUI svn.r6498)
;
_audit_update_record
;
2026-01-19 deposited with the CCDC.	2026-04-01 downloaded from the CCDC.
;
_cell_angle_alpha 104.9920(10)
_cell_angle_beta 90.2690(10)
_cell_angle_gamma 103.5570(10)
_cell_formula_units_Z 73
_cell_length_a 17.0826(2)
_cell_length_b 18.5694(3)
_cell_length_c 19.5561(3)
_cell_measurement_reflns_used 27775
_cell_measurement_temperature 293(2)
_cell_measurement_theta_max 29.4310
_cell_measurement_theta_min 1.6870
_cell_volume 5811.23(15)
_computing_molecular_graphics 'Olex2 1.5 (Dolomanov et al., 2009)'
_computing_publication_material 'Olex2 1.5 (Dolomanov et al., 2009)'
_computing_structure_refinement 'SHELXL 2018/3 (Sheldrick, 2015)'
_computing_structure_solution 'SHELXT 2018/2 (Sheldrick, 2018)'
_diffrn_ambient_temperature 293(2)
_diffrn_measured_fraction_theta_full 0.999
_diffrn_measured_fraction_theta_max 0.805
_diffrn_measurement_device_type 'multiwire proportional'
_diffrn_measurement_method 'phi and omega scans'
_diffrn_radiation_monochromator graphite
_diffrn_radiation_type MoK\a
_diffrn_radiation_wavelength 0.71073
_diffrn_reflns_av_R_equivalents 0.0325
_diffrn_reflns_av_unetI/netI 0.0476
_diffrn_reflns_Laue_measured_fraction_full 0.999
_diffrn_reflns_Laue_measured_fraction_max 0.805
_diffrn_reflns_limit_h_max 23
_diffrn_reflns_limit_h_min -22
_diffrn_reflns_limit_k_max 25
_diffrn_reflns_limit_k_min -22
_diffrn_reflns_limit_l_max 25
_diffrn_reflns_limit_l_min -26
_diffrn_reflns_number 72539
_diffrn_reflns_point_group_measured_fraction_full 0.999
_diffrn_reflns_point_group_measured_fraction_max 0.805
_diffrn_reflns_theta_full 25.242
_diffrn_reflns_theta_max 29.525
_diffrn_reflns_theta_min 1.476
_exptl_absorpt_coefficient_mu 0.428
_exptl_absorpt_correction_type none
_exptl_crystal_colour 'clear reddish red'
_exptl_crystal_colour_lustre clear
_exptl_crystal_colour_modifier reddish
_exptl_crystal_colour_primary red
_exptl_crystal_density_diffrn 1.095
_exptl_crystal_description plate
_exptl_crystal_F_000 1976
_exptl_crystal_size_max 0.18
_exptl_crystal_size_mid 0.15
_exptl_crystal_size_min 0.12
_refine_diff_density_max 1.071
_refine_diff_density_min -0.596
_refine_diff_density_rms 0.081
_refine_ls_extinction_method none
_refine_ls_goodness_of_fit_ref 1.086
_refine_ls_hydrogen_treatment constr
_refine_ls_matrix_type full
_refine_ls_number_parameters 1240
_refine_ls_number_reflns 26131
_refine_ls_number_restraints 0
_refine_ls_restrained_S_all 1.086
_refine_ls_R_factor_all 0.0887
_refine_ls_R_factor_gt 0.0588
_refine_ls_shift/su_max 0.003
_refine_ls_shift/su_mean 0.001
_refine_ls_structure_factor_coef Fsqd
_refine_ls_weighting_details 'w=1/[\s^2^(Fo^2^)+(0.1117P)^2^+0.8772P] where P=(Fo^2^+2Fc^2^)/3'
_refine_ls_weighting_scheme calc
_refine_ls_wR_factor_gt 0.1741
_refine_ls_wR_factor_ref 0.1943
_reflns_Friedel_coverage 0.000
_reflns_number_gt 17111
_reflns_number_total 26131
_reflns_threshold_expression 'I > 2\s(I)'
_cod_data_source_file d6nj00288a2.cif
_cod_data_source_block 1222
_cod_depositor_comments 'Adding full bibliography for 7064374--7064376.cif.'
_cod_original_formula_sum 'C2.90 H1.97 Cu0.05 N0.27 O0.52'
_cod_database_code 7064375
_shelx_shelxl_version_number 2018/3
_shelx_space_group_comment
;
The symmetry employed for this shelxl refinement is uniquely defined
by the following loop, which should always be used as a source of
symmetry information in preference to the above space-group names.
They are only intended as comments.
;
_cell_oxdiff_measurement_reflns_used 27775
_shelx_estimated_absorpt_t_max 0.950
_shelx_estimated_absorpt_t_min 0.927
_olex2_refinement_description
;
1. Fixed Uiso
 At 1.2 times of:
  All C(H) groups
 At 1.5 times of:
  All C(H,H,H) groups, All O(H) groups
2.a Aromatic/amide H refined with riding coordinates:
 C010(H010), C017(H017), C018(H018), C019(H019), C01B(H01B), C01D(H01D),
 C01E(H01E), C01F(H01F), C01I(H01I), C01M(H01M), C01P(H01P), C01T(H01T),
 C01U(H01U), C01X(H01X), C023(H023), C024(H024), C027(H027), C029(H029),
 C02B(H02B), C02D(H02D), C02F(H02F), C02G(H02G), C02I(H02I), C02J(H02J),
 C02M(H02M), C02P(H02P), C02S(H02S), C02T(H02T), C02U(H02U), C02V(H02V),
 C02W(H02W), C02X(H02X), C02Y(H02Y), C02Z(H02Z), C030(H030), C032(H032),
 C033(H033), C035(H035), C037(H037), C039(H039), C03A(H03A), C03B(H03B),
 C03E(H03E), C03F(H03F), C03J(H03J), C03O(H03O), C03P(H03P), C03Q(H03Q),
 C03R(H03R), C03Y(H03Y), C03Z(H03Z)
2.b Tetrahedral OH refined with riding coordinates:
 O003(H003), O00H(H00H), O00J(H00J)
2.c Idealised Me refined as rotating group:
 C03T(H03H,H03I,H03K), C03X(H03C,H03D,H03G), C040(H04G,H04H,H04I), C041(H04D,
 H04E,H04F), C043(H04J,H04K,H04L), C046(H04A,H04B,H04C)
;
_smtbx_masks_void_probe_radius 1.2
_smtbx_masks_void_truncation_radius 1.2
_olex2_submission_special_instructions 'No special instructions were received'

loop_
_space_group_symop_operation_xyz
'x, y, z'
'-x, -y, -z'

loop_
_atom_site_label
_atom_site_type_symbol
_atom_site_fract_x
_atom_site_fract_y
_atom_site_fract_z
_atom_site_U_iso_or_equiv
_atom_site_adp_type
_atom_site_occupancy
_atom_site_site_symmetry_order
_atom_site_calc_flag
_atom_site_refinement_flags_posn
_atom_site_refinement_flags_adp
_atom_site_refinement_flags_occupancy
_atom_site_disorder_assembly
_atom_site_disorder_group
Cu01 Cu 0.54492(2) 1.07154(2) 0.88260(2) 0.02277(9) Uani 1 1 d . . . . .
Cu02 Cu 0.53825(2) 0.06311(2) 0.39187(2) 0.02240(9) Uani 1 1 d . . . . .
O003 O 0.07776(10) -0.37657(11) 0.36949(11) 0.0375(5) Uani 1 1 d . . . . .
H003 H 0.048705 -0.418199 0.370515 0.056 Uiso 1 1 calc R U . . .
O004 O 0.94292(11) 0.55800(11) 0.47104(11) 0.0355(5) Uani 1 1 d . . . . .
N005 N 0.43939(11) 0.03609(12) 0.44320(11) 0.0232(5) Uani 1 1 d . . . . .
O006 O 0.16946(11) -0.44491(11) 0.34481(12) 0.0426(5) Uani 1 1 d . . . . .
N007 N 0.64173(12) 0.08860(12) 0.34652(11) 0.0248(5) Uani 1 1 d . . . . .
O008 O 0.90478(12) 0.85892(12) 0.53802(12) 0.0431(5) Uani 1 1 d . . . . .
N009 N 0.64847(12) 1.10021(12) 0.83796(11) 0.0236(5) Uani 1 1 d . . . . .
N00A N 0.44752(12) 1.04151(12) 0.93370(11) 0.0249(5) Uani 1 1 d . . . . .
O00B O 0.85647(12) 0.75066(12) 0.56968(12) 0.0421(5) Uani 1 1 d . . . . .
O00C O 0.18056(12) 0.56186(11) 0.85087(11) 0.0407(5) Uani 1 1 d . . . . .
O00D O 0.08904(11) 0.63109(11) 0.87019(12) 0.0420(5) Uani 1 1 d . . . . .
N00E N 0.52681(12) 0.96369(12) 0.82265(11) 0.0229(4) Uani 1 1 d . . . . .
N00F N 0.55717(12) 1.18140(12) 0.93575(11) 0.0248(5) Uani 1 1 d . . . . .
N00G N 0.51705(12) -0.04510(12) 0.33331(11) 0.0237(5) Uani 1 1 d . . . . .
O00H O 0.97597(12) 0.50442(12) 0.36404(12) 0.0465(6) Uani 1 1 d . . . . .
H00H H 0.977063 0.460175 0.343608 0.070 Uiso 1 1 calc R U . . .
N00I N 0.55365(11) 0.17318(12) 0.44477(11) 0.0230(4) Uani 1 1 d . . . . .
O00J O 0.98209(13) 1.51717(12) 0.86794(13) 0.0548(7) Uani 1 1 d . . . . .
H00J H 0.983504 1.472938 0.847792 0.082 Uiso 1 1 calc R U . . .
O00M O 0.94817(14) 1.56996(13) 0.97342(13) 0.0614(7) Uani 1 1 d . . . . .
O00O O 0.88051(14) -0.17778(16) 0.04868(13) 0.0617(7) Uani 1 1 d . . . . .
C00P C 0.22200(16) 0.69547(15) 0.85886(14) 0.0282(6) Uani 1 1 d . . . . .
C00Q C 0.41188(14) 0.08402(15) 0.49857(14) 0.0245(5) Uani 1 1 d . . . . .
C00R C 0.20986(14) -0.31034(14) 0.35982(13) 0.0239(5) Uani 1 1 d . . . . .
C00S C 0.70150(14) 1.17148(14) 0.85358(13) 0.0230(5) Uani 1 1 d . . . . .
C00T C 0.43712(14) 0.16375(15) 0.51805(14) 0.0243(5) Uani 1 1 d . . . . .
C00U C 0.68555(14) 1.05163(14) 0.79258(14) 0.0244(5) Uani 1 1 d . . . . .
C00V C 0.44048(14) 1.16786(15) 1.00842(14) 0.0263(6) Uani 1 1 d . . . . .
C00W C 0.41782(14) 1.08832(15) 0.98868(14) 0.0271(6) Uani 1 1 d . . . . .
C00X C 0.50090(14) 0.20471(15) 0.48871(14) 0.0264(6) Uani 1 1 d . . . . .
C00Y C 0.50409(15) 1.21090(15) 0.98091(14) 0.0277(6) Uani 1 1 d . . . . .
C00Z C 0.56269(14) -0.07516(14) 0.28038(14) 0.0245(5) Uani 1 1 d . . . . .
C010 C 0.77568(14) 1.16570(15) 0.82039(14) 0.0266(6) Uani 1 1 d . . . . .
H010 H 0.821688 1.205341 0.824200 0.032 Uiso 1 1 calc R U . . .
C011 C 0.64116(14) -0.03873(15) 0.26930(14) 0.0255(6) Uani 1 1 d . . . . .
C012 C 0.69653(14) 0.15925(15) 0.36098(14) 0.0254(6) Uani 1 1 d . . . . .
C013 C 0.80250(15) 0.85842(15) 0.61952(14) 0.0280(6) Uani 1 1 d . . . . .
C014 C 0.67814(14) 0.03717(15) 0.30293(14) 0.0260(6) Uani 1 1 d . . . . .
C015 C 0.32673(14) -0.17346(14) 0.37388(14) 0.0249(5) Uani 1 1 d . . . . .
C016 C 0.45936(14) 0.90467(14) 0.81944(14) 0.0241(5) Uani 1 1 d . . . . .
C017 C 0.76571(15) 1.09179(15) 0.78269(14) 0.0263(6) Uani 1 1 d . . . . .
H017 H 0.803503 1.070839 0.755498 0.032 Uiso 1 1 calc R U . . .
C018 C 0.18738(14) -0.24464(15) 0.35473(14) 0.0260(6) Uani 1 1 d . . . . .
H018 H 0.133148 -0.246269 0.347048 0.031 Uiso 1 1 calc R U . . .
C019 C 0.53109(14) 0.86002(14) 0.72875(14) 0.0255(6) Uani 1 1 d . . . . .
H019 H 0.549103 0.829660 0.689352 0.031 Uiso 1 1 calc R U . . .
C01A C 0.65031(14) 0.97478(14) 0.75776(14) 0.0237(5) Uani 1 1 d . . . . .
C01B C 0.34889(14) 0.03912(15) 0.52981(14) 0.0270(6) Uani 1 1 d . . . . .
H01B H 0.322082 0.057727 0.569296 0.032 Uiso 1 1 calc R U . . .
C01C C 0.57240(14) 0.93589(14) 0.76910(14) 0.0242(5) Uani 1 1 d . . . . .
C01D C 0.72884(14) 0.95684(14) 0.64868(14) 0.0247(5) Uani 1 1 d . . . . .
H01D H 0.713027 0.997608 0.638129 0.030 Uiso 1 1 calc R U . . .
C01E C 0.34792(15) -0.23910(15) 0.37901(14) 0.0277(6) Uani 1 1 d . . . . .
H01E H 0.401964 -0.237330 0.387889 0.033 Uiso 1 1 calc R U . . .
C01F C 0.24530(14) -0.17663(14) 0.36104(14) 0.0261(6) Uani 1 1 d . . . . .
H01F H 0.229937 -0.133064 0.356723 0.031 Uiso 1 1 calc R U . . .
C01G C 0.14830(15) -0.38397(14) 0.35646(14) 0.0267(6) Uani 1 1 d . . . . .
C01H C 0.68579(15) 1.23951(14) 0.89287(14) 0.0257(6) Uani 1 1 d . . . . .
C01I C 0.44875(15) -0.16751(15) 0.27060(14) 0.0274(6) Uani 1 1 d . . . . .
H01I H 0.407776 -0.212233 0.255648 0.033 Uiso 1 1 calc R U . . .
O01J O 0.81064(17) -0.28742(17) 0.06521(14) 0.0711(8) Uani 1 1 d . . . . .
C01K C 0.39977(14) 0.96767(14) 0.92519(14) 0.0255(6) Uani 1 1 d . . . . .
C01L C 0.70005(14) 0.93178(14) 0.70723(14) 0.0259(6) Uani 1 1 d . . . . .
C01M C 0.19944(15) 0.75966(15) 0.84911(14) 0.0284(6) Uani 1 1 d . . . . .
H01M H 0.145147 0.757517 0.841000 0.034 Uiso 1 1 calc R U . . .
O01N O 0.20554(17) 1.35175(18) 1.20379(15) 0.0748(9) Uani 1 1 d . . . . .
C01O C 0.40202(14) 0.90431(14) 0.86976(14) 0.0246(5) Uani 1 1 d . . . . .
C01P C 0.78096(14) 0.92120(14) 0.60611(14) 0.0266(6) Uani 1 1 d . . . . .
H01P H 0.801620 0.939543 0.568263 0.032 Uiso 1 1 calc R U . . .
C01Q C 0.44881(14) -0.10271(14) 0.33017(14) 0.0241(5) Uani 1 1 d . . . . .
C01R C 0.39091(13) -0.03654(14) 0.43564(14) 0.0230(5) Uani 1 1 d . . . . .
C01S C 0.15943(16) 0.62262(15) 0.85887(15) 0.0313(6) Uani 1 1 d . . . . .
C01T C 0.77035(15) 0.15014(16) 0.32871(14) 0.0304(6) Uani 1 1 d . . . . .
H01T H 0.817075 0.188761 0.331568 0.036 Uiso 1 1 calc R U . . .
C01U C 0.46078(15) 0.84114(15) 0.75913(14) 0.0267(6) Uani 1 1 d . . . . .
H01U H 0.420863 0.795659 0.743902 0.032 Uiso 1 1 calc R U . . .
C01V C 0.39512(15) 1.21155(15) 1.06344(14) 0.0277(6) Uani 1 1 d . . . . .
C01W C 0.68763(14) -0.08488(15) 0.21810(14) 0.0267(6) Uani 1 1 d . . . . .
C01X C 0.84061(14) 0.41347(15) 0.47157(15) 0.0288(6) Uani 1 1 d . . . . .
H01X H 0.862830 0.444984 0.515773 0.035 Uiso 1 1 calc R U . . .
C01Y C 0.68151(14) 0.22851(15) 0.39875(14) 0.0256(6) Uani 1 1 d . . . . .
C01Z C 0.39150(15) 0.20900(15) 0.57132(15) 0.0290(6) Uani 1 1 d . . . . .
C020 C 0.86778(15) 0.43260(15) 0.41088(15) 0.0288(6) Uani 1 1 d . . . . .
O021 O 0.29473(19) 1.35281(17) 1.28634(14) 0.0765(8) Uani 1 1 d . . . . .
C022 C 0.74854(14) 1.31281(14) 0.89889(14) 0.0256(6) Uani 1 1 d . . . . .
C023 C 0.75943(14) 0.07540(16) 0.29358(15) 0.0291(6) Uani 1 1 d . . . . .
H023 H 0.797278 0.052783 0.268091 0.035 Uiso 1 1 calc R U . . .
C024 C 0.71462(15) -0.06378(17) 0.15768(15) 0.0315(6) Uani 1 1 d . . . . .
H024 H 0.702679 -0.021039 0.147717 0.038 Uiso 1 1 calc R U . . .
C025 C 0.87136(15) 1.44604(15) 0.91161(16) 0.0320(6) Uani 1 1 d . . . . .
C026 C 0.39097(14) -0.10071(14) 0.38055(14) 0.0229(5) Uani 1 1 d . . . . .
C027 C 0.29078(15) -0.30745(15) 0.37128(14) 0.0280(6) Uani 1 1 d . . . . .
H027 H 0.306540 -0.351427 0.373747 0.034 Uiso 1 1 calc R U . . .
C028 C 0.93337(15) 0.50428(15) 0.41758(16) 0.0302(6) Uani 1 1 d . . . . .
C029 C 0.51955(14) -0.15091(15) 0.24060(14) 0.0276(6) Uani 1 1 d . . . . .
H029 H 0.537042 -0.182443 0.201684 0.033 Uiso 1 1 calc R U . . .
C02A C 0.61209(14) 0.23478(14) 0.43468(14) 0.0268(6) Uani 1 1 d . . . . .
C02B C 0.77191(16) 0.83205(16) 0.67658(15) 0.0316(6) Uani 1 1 d . . . . .
H02B H 0.785214 0.789409 0.685526 0.038 Uiso 1 1 calc R U . . .
C02C C 0.61606(14) 1.24353(14) 0.92900(14) 0.0256(6) Uani 1 1 d . . . . .
C02D C 0.35368(15) 1.04192(16) 1.01792(15) 0.0330(6) Uani 1 1 d . . . . .
H02D H 0.324905 1.059569 1.056330 0.040 Uiso 1 1 calc R U . . .
C02E C 0.85942(16) 0.82063(17) 0.57203(16) 0.0335(6) Uani 1 1 d . . . . .
C02F C 0.78095(14) 0.34816(15) 0.46718(15) 0.0287(6) Uani 1 1 d . . . . .
H02F H 0.764168 0.335365 0.508608 0.034 Uiso 1 1 calc R U . . .
C02G C 0.59299(15) 0.30527(15) 0.47063(15) 0.0306(6) Uani 1 1 d . . . . .
H02G H 0.622141 0.354448 0.471055 0.037 Uiso 1 1 calc R U . . .
C02H C 0.33901(15) 0.83123(15) 0.86417(14) 0.0266(6) Uani 1 1 d . . . . .
C02I C 0.52839(15) 1.29381(15) 1.00075(15) 0.0311(6) Uani 1 1 d . . . . .
H02I H 0.502286 1.327271 1.030262 0.037 Uiso 1 1 calc R U . . .
C02J C 0.72168(16) 0.86898(15) 0.72020(15) 0.0296(6) Uani 1 1 d . . . . .
H02J H 0.702202 0.851364 0.758753 0.036 Uiso 1 1 calc R U . . .
C02K C 0.74508(14) 0.30076(15) 0.40208(14) 0.0270(6) Uani 1 1 d . . . . .
N02L N 0.96574(15) 1.06666(18) 1.22815(16) 0.0525(7) Uani 1 1 d . . . . .
C02M C 0.52468(15) 0.28741(15) 0.50398(16) 0.0315(6) Uani 1 1 d . . . . .
H02M H 0.498157 0.321898 0.531488 0.038 Uiso 1 1 calc R U . . .
C02N C 0.86321(17) 0.95678(18) 0.92282(16) 0.0374(7) Uani 1 1 d . . . . .
C02O C 0.31380(18) 1.29512(16) 1.16660(16) 0.0367(7) Uani 1 1 d . . . . .
C02P C 0.70494(15) -0.14960(16) 0.23116(15) 0.0316(6) Uani 1 1 d . . . . .
H02P H 0.687265 -0.164338 0.271538 0.038 Uiso 1 1 calc R U . . .
O02Q O 0.19137(17) 0.32952(18) 0.71553(17) 0.0872(10) Uani 1 1 d . . . . .
O02R O 0.30393(18) 0.39185(18) 0.77762(16) 0.0801(9) Uani 1 1 d . . . . .
C02S C 0.36051(16) 0.76614(16) 0.87315(15) 0.0320(6) Uani 1 1 d . . . . .
H02S H 0.414700 0.767850 0.881209 0.038 Uiso 1 1 calc R U . . .
C02T C 0.84568(16) 1.42338(16) 0.97145(16) 0.0350(7) Uani 1 1 d . . . . .
H02T H 0.868863 1.452745 1.016063 0.042 Uiso 1 1 calc R U . . .
C02U C 0.30276(16) 0.69899(16) 0.87031(15) 0.0326(6) Uani 1 1 d . . . . .
H02U H 0.318444 0.656127 0.876140 0.039 Uiso 1 1 calc R U . . .
C02V C 0.34324(15) 0.96884(16) 0.97960(14) 0.0305(6) Uani 1 1 d . . . . .
H02V H 0.306157 0.926479 0.986836 0.037 Uiso 1 1 calc R U . . .
C02W C 0.59653(15) 1.31322(15) 0.96799(15) 0.0322(6) Uani 1 1 d . . . . .
H02W H 0.625639 1.362944 0.970281 0.039 Uiso 1 1 calc R U . . .
C02X C 0.78548(15) 1.35701(15) 0.96499(15) 0.0320(6) Uani 1 1 d . . . . .
H02X H 0.769410 1.341648 1.005448 0.038 Uiso 1 1 calc R U . . .
C02Y C 0.33590(14) -0.03440(15) 0.49162(14) 0.0270(6) Uani 1 1 d . . . . .
H02Y H 0.298534 -0.076132 0.499660 0.032 Uiso 1 1 calc R U . . .
C02Z C 0.25734(15) 0.82694(15) 0.85138(14) 0.0289(6) Uani 1 1 d . . . . .
H02Z H 0.241600 0.869300 0.844335 0.035 Uiso 1 1 calc R U . . .
C030 C 0.77444(16) 1.33647(16) 0.83928(15) 0.0330(6) Uani 1 1 d . . . . .
H030 H 0.750514 1.308025 0.794642 0.040 Uiso 1 1 calc R U . . .
C031 C 0.77630(17) -0.17065(18) 0.12536(16) 0.0373(7) Uani 1 1 d . . . . .
C032 C 0.75917(16) -0.10596(18) 0.11221(16) 0.0363(7) Uani 1 1 d . . . . .
H032 H 0.777862 -0.090748 0.072306 0.044 Uiso 1 1 calc R U . . .
C033 C 0.83578(17) 1.40228(16) 0.84585(16) 0.0357(7) Uani 1 1 d . . . . .
H033 H 0.853141 1.417080 0.805423 0.043 Uiso 1 1 calc R U . . .
C035 C 0.77158(16) 0.32074(16) 0.34080(15) 0.0350(7) Uani 1 1 d . . . . .
H035 H 0.747898 0.290360 0.296657 0.042 Uiso 1 1 calc R U . . .
C036 C 0.93890(17) 1.51704(16) 0.92002(17) 0.0381(7) Uani 1 1 d . . . . .
C037 C 0.74835(17) -0.19259(17) 0.18462(16) 0.0384(7) Uani 1 1 d . . . . .
H037 H 0.758624 -0.236478 0.193489 0.046 Uiso 1 1 calc R U . . .
C038 C 0.30711(18) 0.29671(17) 0.66862(19) 0.0422(8) Uani 1 1 d . . . . .
C039 C 0.41108(17) 1.21946(19) 1.13473(16) 0.0392(7) Uani 1 1 d . . . . .
H039 H 0.448306 1.195634 1.148525 0.047 Uiso 1 1 calc R U . . .
C03A C 0.37236(18) 1.26235(18) 1.18568(16) 0.0411(7) Uani 1 1 d . . . . .
H03A H 0.385885 1.269278 1.233461 0.049 Uiso 1 1 calc R U . . .
C03B C 0.83332(17) 0.38594(17) 0.34530(16) 0.0382(7) Uani 1 1 d . . . . .
H03B H 0.851622 0.398335 0.304085 0.046 Uiso 1 1 calc R U . . .
N03C N 0.96305(17) 0.89607(18) 0.35949(18) 0.0591(8) Uani 1 1 d . . . . .
O03D O 0.9205(2) 1.05491(18) 1.01815(18) 0.0972(11) Uani 1 1 d . . . . .
C03E C 0.33967(17) 1.24789(18) 1.04482(17) 0.0402(7) Uani 1 1 d . . . . .
H03E H 0.329909 1.245049 0.997253 0.048 Uiso 1 1 calc R U . . .
C03F C 0.29828(19) 1.28849(19) 1.09554(18) 0.0452(8) Uani 1 1 d . . . . .
H03F H 0.260064 1.311270 1.081736 0.054 Uiso 1 1 calc R U . . .
C03G C 0.2605(2) 0.34274(18) 0.7268(2) 0.0544(10) Uani 1 1 d . . . . .
C03H C 0.2670(2) 1.33640(19) 1.2238(2) 0.0496(9) Uani 1 1 d . . . . .
O03I O 1.0283(2) 0.8186(2) 0.28082(19) 0.0942(10) Uani 1 1 d . . . . .
C03J C 0.27050(18) 0.2487(2) 0.6083(2) 0.0510(9) Uani 1 1 d . . . . .
H03J H 0.215866 0.243988 0.598698 0.061 Uiso 1 1 calc R U . . .
C03K C 0.8259(2) -0.2161(2) 0.07598(18) 0.0516(9) Uani 1 1 d . . . . .
O03N O 0.9579(2) 1.1860(2) 1.2260(2) 0.1013(12) Uani 1 1 d . . . . .
C03O C 0.31134(17) 0.20558(19) 0.55909(19) 0.0486(9) Uani 1 1 d . . . . .
H03O H 0.283828 0.173637 0.516939 0.058 Uiso 1 1 calc R U . . .
C03P C 0.42832(19) 0.2568(2) 0.63706(17) 0.0470(8) Uani 1 1 d . . . . .
H03P H 0.481902 0.259367 0.648761 0.056 Uiso 1 1 calc R U . . .
C03Q C 0.9005(2) 0.9867(2) 0.9879(2) 0.0658(11) Uani 1 1 d . . . . .
H03Q H 0.911899 0.952694 1.011850 0.079 Uiso 1 1 calc R U . . .
C03R C 0.3869(2) 0.2999(2) 0.68435(18) 0.0506(8) Uani 1 1 d . . . . .
H03R H 0.412776 0.331497 0.727292 0.061 Uiso 1 1 calc R U . . .
C03T C 0.8409(2) 0.8762(2) 0.8916(2) 0.0646(10) Uani 1 1 d . . . . .
H03H H 0.870453 0.863767 0.850336 0.097 Uiso 1 1 calc R U . . .
H03I H 0.784108 0.860286 0.878192 0.097 Uiso 1 1 calc R U . . .
H03K H 0.853169 0.850131 0.925235 0.097 Uiso 1 1 calc R U . . .
C03X C 0.9920(2) 1.0911(3) 1.3031(2) 0.0761(12) Uani 1 1 d . . . . .
H03C H 1.008792 1.146203 1.318329 0.114 Uiso 1 1 calc R U . . .
H03D H 1.036326 1.069853 1.310717 0.114 Uiso 1 1 calc R U . . .
H03G H 0.948078 1.073423 1.329941 0.114 Uiso 1 1 calc R U . . .
C03Y C 0.9673(3) 0.8401(3) 0.3003(3) 0.0754(12) Uani 1 1 d . . . . .
H03Y H 0.919762 0.815785 0.271899 0.090 Uiso 1 1 calc R U . . .
C03Z C 0.9509(3) 1.1165(3) 1.1959(3) 0.0861(16) Uani 1 1 d . . . . .
H03Z H 0.934154 1.098911 1.147896 0.103 Uiso 1 1 calc R U . . .
C040 C 1.0339(2) 0.9362(2) 0.4070(2) 0.0741(12) Uani 1 1 d . . . . .
H04G H 1.026488 0.924553 0.451926 0.111 Uiso 1 1 calc R U . . .
H04H H 1.042181 0.990551 0.413626 0.111 Uiso 1 1 calc R U . . .
H04I H 1.080212 0.920037 0.386913 0.111 Uiso 1 1 calc R U . . .
C041 C 0.8414(2) 1.0067(2) 0.8845(2) 0.0749(12) Uani 1 1 d . . . . .
H04D H 0.783961 1.000618 0.883393 0.112 Uiso 1 1 calc R U . . .
H04E H 0.857741 0.993624 0.836925 0.112 Uiso 1 1 calc R U . . .
H04F H 0.867866 1.059113 0.907815 0.112 Uiso 1 1 calc R U . . .
C043 C 0.8891(2) 0.9140(3) 0.3806(2) 0.0741(12) Uani 1 1 d . . . . .
H04J H 0.846885 0.884842 0.344693 0.111 Uiso 1 1 calc R U . . .
H04K H 0.893925 0.967903 0.386754 0.111 Uiso 1 1 calc R U . . .
H04L H 0.876487 0.901452 0.424509 0.111 Uiso 1 1 calc R U . . .
C046 C 0.9507(2) 0.9845(2) 1.1950(2) 0.0765(12) Uani 1 1 d . . . . .
H04A H 0.997854 0.967128 1.202499 0.115 Uiso 1 1 calc R U . . .
H04B H 0.938263 0.974595 1.144964 0.115 Uiso 1 1 calc R U . . .
H04C H 0.905969 0.957716 1.215544 0.115 Uiso 1 1 calc R U . . .

loop_
_atom_site_aniso_label
_atom_site_aniso_U_11
_atom_site_aniso_U_22
_atom_site_aniso_U_33
_atom_site_aniso_U_23
_atom_site_aniso_U_13
_atom_site_aniso_U_12
Cu01 0.01691(15) 0.01427(16) 0.03234(18) 0.00344(13) 0.00509(12) -0.00246(12)
Cu02 0.01404(15) 0.01557(16) 0.03338(18) 0.00490(13) 0.00426(12) -0.00278(12)
O003 0.0224(9) 0.0203(10) 0.0643(14) 0.0116(10) 0.0117(9) -0.0057(8)
O004 0.0326(10) 0.0187(10) 0.0471(12) 0.0039(9) 0.0061(9) -0.0044(8)
N005 0.0169(10) 0.0166(10) 0.0326(12) 0.0058(9) 0.0030(8) -0.0018(8)
O006 0.0317(10) 0.0186(10) 0.0672(15) 0.0021(10) 0.0149(10) -0.0033(8)
N007 0.0172(10) 0.0183(11) 0.0350(12) 0.0056(9) 0.0038(9) -0.0013(8)
O008 0.0430(11) 0.0330(12) 0.0576(14) 0.0150(10) 0.0237(10) 0.0138(10)
N009 0.0203(10) 0.0139(10) 0.0328(12) 0.0041(9) 0.0036(9) -0.0010(8)
N00A 0.0205(10) 0.0165(11) 0.0330(12) 0.0044(9) 0.0027(9) -0.0021(8)
O00B 0.0451(12) 0.0326(12) 0.0573(14) 0.0172(10) 0.0217(10) 0.0203(10)
O00C 0.0387(11) 0.0192(10) 0.0545(13) 0.0037(9) 0.0140(10) -0.0048(8)
O00D 0.0293(10) 0.0232(11) 0.0689(15) 0.0123(10) 0.0159(10) -0.0030(8)
N00E 0.0185(10) 0.0166(10) 0.0309(12) 0.0063(9) 0.0033(8) -0.0009(8)
N00F 0.0203(10) 0.0195(11) 0.0301(12) 0.0046(9) 0.0052(9) -0.0018(9)
N00G 0.0165(10) 0.0181(11) 0.0336(12) 0.0070(9) 0.0024(9) -0.0014(8)
O00H 0.0446(12) 0.0218(11) 0.0571(14) 0.0004(10) 0.0216(11) -0.0118(9)
N00I 0.0158(9) 0.0172(10) 0.0331(12) 0.0063(9) 0.0040(8) -0.0011(8)
O00J 0.0557(13) 0.0204(11) 0.0698(16) -0.0028(10) 0.0381(12) -0.0110(10)
O00M 0.0683(16) 0.0302(13) 0.0583(15) -0.0048(11) 0.0239(12) -0.0228(11)
O00O 0.0508(14) 0.083(2) 0.0595(16) 0.0185(14) 0.0233(12) 0.0324(14)
C00P 0.0307(14) 0.0185(13) 0.0270(14) 0.0026(11) 0.0066(11) -0.0066(11)
C00Q 0.0142(11) 0.0206(13) 0.0360(15) 0.0073(11) 0.0017(10) -0.0010(10)
C00R 0.0232(12) 0.0166(12) 0.0266(13) 0.0038(10) 0.0059(10) -0.0034(10)
C00S 0.0184(12) 0.0155(12) 0.0306(14) 0.0046(11) 0.0031(10) -0.0030(10)
C00T 0.0157(11) 0.0206(13) 0.0346(14) 0.0053(11) 0.0028(10) 0.0025(10)
C00U 0.0190(12) 0.0200(13) 0.0314(14) 0.0063(11) 0.0039(10) 0.0001(10)
C00V 0.0186(12) 0.0222(13) 0.0339(15) 0.0036(11) 0.0045(10) 0.0006(10)
C00W 0.0205(12) 0.0241(14) 0.0333(15) 0.0062(12) 0.0039(11) 0.0007(10)
C00X 0.0155(11) 0.0184(13) 0.0384(15) 0.0031(11) 0.0019(10) -0.0042(10)
C00Y 0.0228(13) 0.0203(13) 0.0335(15) -0.0001(11) 0.0054(11) 0.0003(10)
C00Z 0.0201(12) 0.0185(13) 0.0323(14) 0.0049(11) 0.0046(10) 0.0016(10)
C010 0.0183(12) 0.0209(13) 0.0342(14) 0.0058(11) 0.0042(10) -0.0058(10)
C011 0.0197(12) 0.0223(13) 0.0343(14) 0.0094(11) 0.0052(10) 0.0026(10)
C012 0.0166(12) 0.0242(14) 0.0316(14) 0.0096(11) 0.0021(10) -0.0044(10)
C013 0.0259(13) 0.0196(13) 0.0338(15) 0.0008(11) 0.0038(11) 0.0036(11)
C014 0.0179(12) 0.0270(14) 0.0319(14) 0.0095(12) 0.0036(10) 0.0014(10)
C015 0.0192(12) 0.0172(12) 0.0332(14) 0.0046(11) 0.0035(10) -0.0031(10)
C016 0.0179(12) 0.0164(12) 0.0342(14) 0.0068(11) -0.0019(10) -0.0033(10)
C017 0.0227(12) 0.0205(13) 0.0331(14) 0.0054(11) 0.0072(11) 0.0019(10)
C018 0.0172(12) 0.0245(14) 0.0338(14) 0.0082(11) 0.0062(10) -0.0003(10)
C019 0.0230(12) 0.0181(13) 0.0309(14) 0.0022(11) 0.0005(10) 0.0010(10)
C01A 0.0230(12) 0.0166(12) 0.0306(14) 0.0064(11) 0.0042(10) 0.0030(10)
C01B 0.0212(12) 0.0236(14) 0.0359(15) 0.0083(12) 0.0078(11) 0.0041(10)
C01C 0.0217(12) 0.0169(12) 0.0315(14) 0.0046(11) 0.0023(10) 0.0021(10)
C01D 0.0177(11) 0.0155(12) 0.0372(15) 0.0038(11) -0.0003(10) 0.0008(10)
C01E 0.0194(12) 0.0229(14) 0.0380(15) 0.0078(12) 0.0037(11) -0.0003(10)
C01F 0.0248(13) 0.0171(13) 0.0358(15) 0.0088(11) 0.0072(11) 0.0018(10)
C01G 0.0226(13) 0.0157(13) 0.0349(15) 0.0019(11) 0.0066(11) -0.0037(10)
C01H 0.0232(12) 0.0176(13) 0.0315(14) 0.0072(11) 0.0048(10) -0.0053(10)
C01I 0.0217(12) 0.0190(13) 0.0369(15) 0.0046(11) -0.0010(11) -0.0012(10)
O01J 0.104(2) 0.0653(19) 0.0661(17) 0.0208(15) 0.0334(15) 0.0590(17)
C01K 0.0186(12) 0.0175(13) 0.0370(15) 0.0098(11) 0.0049(11) -0.0052(10)
C01L 0.0192(12) 0.0175(13) 0.0341(14) 0.0009(11) 0.0032(10) -0.0023(10)
C01M 0.0230(13) 0.0235(14) 0.0336(15) 0.0083(12) 0.0059(11) -0.0047(11)
O01N 0.0665(17) 0.089(2) 0.0720(19) 0.0045(16) 0.0226(14) 0.0435(17)
C01O 0.0202(12) 0.0177(13) 0.0326(14) 0.0085(11) 0.0006(10) -0.0037(10)
C01P 0.0223(12) 0.0207(13) 0.0338(14) 0.0063(11) 0.0035(11) 0.0007(10)
C01Q 0.0165(11) 0.0168(12) 0.0360(15) 0.0056(11) 0.0014(10) 0.0003(10)
C01R 0.0139(11) 0.0208(13) 0.0337(14) 0.0100(11) 0.0025(10) -0.0001(10)
C01S 0.0327(15) 0.0178(13) 0.0352(15) 0.0045(12) 0.0116(12) -0.0072(11)
C01T 0.0180(12) 0.0322(15) 0.0351(15) 0.0077(12) 0.0057(11) -0.0039(11)
C01U 0.0214(12) 0.0188(13) 0.0345(15) 0.0042(11) -0.0014(11) -0.0022(10)
C01V 0.0229(12) 0.0211(13) 0.0334(15) 0.0038(11) 0.0073(11) -0.0020(10)
C01W 0.0182(12) 0.0256(14) 0.0350(15) 0.0070(12) 0.0022(10) 0.0041(10)
C01X 0.0205(12) 0.0238(14) 0.0352(15) 0.0022(12) -0.0001(11) -0.0019(10)
C01Y 0.0189(12) 0.0202(13) 0.0313(14) 0.0050(11) 0.0007(10) -0.0058(10)
C01Z 0.0211(12) 0.0183(13) 0.0454(17) 0.0091(12) 0.0079(11) 0.0000(10)
C020 0.0211(12) 0.0209(13) 0.0393(16) 0.0066(12) 0.0047(11) -0.0032(10)
O021 0.114(2) 0.076(2) 0.0443(16) 0.0078(14) 0.0270(15) 0.0419(18)
C022 0.0201(12) 0.0154(12) 0.0365(15) 0.0032(11) 0.0081(11) -0.0007(10)
C023 0.0151(12) 0.0300(15) 0.0390(15) 0.0094(12) 0.0061(11) -0.0011(10)
C024 0.0233(13) 0.0329(16) 0.0390(16) 0.0104(13) 0.0038(11) 0.0078(12)
C025 0.0241(13) 0.0186(13) 0.0464(17) 0.0031(12) 0.0150(12) -0.0023(11)
C026 0.0146(11) 0.0172(12) 0.0352(14) 0.0088(11) 0.0008(10) -0.0011(9)
C027 0.0268(13) 0.0181(13) 0.0373(15) 0.0064(11) 0.0065(11) 0.0029(11)
C028 0.0211(13) 0.0182(13) 0.0472(17) 0.0097(13) 0.0049(12) -0.0044(10)
C029 0.0216(12) 0.0224(13) 0.0365(15) 0.0050(12) 0.0038(11) 0.0043(11)
C02A 0.0203(12) 0.0159(12) 0.0379(15) 0.0046(11) 0.0014(11) -0.0051(10)
C02B 0.0366(15) 0.0218(14) 0.0364(16) 0.0061(12) 0.0041(12) 0.0089(12)
C02C 0.0233(12) 0.0156(12) 0.0319(14) 0.0024(11) 0.0050(11) -0.0023(10)
C02D 0.0263(14) 0.0276(15) 0.0399(16) 0.0082(13) 0.0113(12) -0.0027(11)
C02E 0.0301(14) 0.0289(15) 0.0419(17) 0.0086(13) 0.0072(12) 0.0090(12)
C02F 0.0224(12) 0.0240(14) 0.0345(15) 0.0054(12) 0.0023(11) -0.0014(11)
C02G 0.0209(13) 0.0176(13) 0.0481(17) 0.0058(12) 0.0039(12) -0.0021(10)
C02H 0.0260(13) 0.0194(13) 0.0289(14) 0.0069(11) 0.0033(11) -0.0054(10)
C02I 0.0267(13) 0.0199(13) 0.0426(16) 0.0030(12) 0.0105(12) 0.0037(11)
C02J 0.0329(14) 0.0192(13) 0.0353(15) 0.0061(11) 0.0069(12) 0.0046(11)
C02K 0.0180(12) 0.0194(13) 0.0384(15) 0.0068(11) 0.0042(11) -0.0047(10)
N02L 0.0392(15) 0.0558(19) 0.0598(19) 0.0207(16) 0.0003(13) 0.0007(13)
C02M 0.0227(13) 0.0187(13) 0.0492(17) 0.0047(12) 0.0033(12) 0.0021(11)
C02N 0.0303(15) 0.0345(17) 0.0455(18) 0.0198(14) -0.0077(13) -0.0060(13)
C02O 0.0416(16) 0.0243(15) 0.0422(17) 0.0063(13) 0.0165(13) 0.0065(13)
C02P 0.0285(14) 0.0310(15) 0.0360(15) 0.0082(13) 0.0064(11) 0.0092(12)
O02Q 0.0609(18) 0.081(2) 0.102(2) -0.0154(18) 0.0183(16) 0.0284(16)
O02R 0.084(2) 0.072(2) 0.077(2) -0.0030(17) 0.0081(16) 0.0329(17)
C02S 0.0243(13) 0.0266(15) 0.0422(16) 0.0102(13) 0.0027(12) -0.0003(11)
C02T 0.0312(14) 0.0243(15) 0.0396(16) 0.0019(12) 0.0090(12) -0.0049(12)
C02U 0.0325(15) 0.0210(14) 0.0426(16) 0.0122(12) 0.0079(12) -0.0008(11)
C02V 0.0239(13) 0.0256(14) 0.0368(15) 0.0097(12) 0.0071(11) -0.0052(11)
C02W 0.0281(14) 0.0179(13) 0.0447(17) 0.0057(12) 0.0090(12) -0.0030(11)
C02X 0.0298(14) 0.0232(14) 0.0363(15) 0.0055(12) 0.0088(12) -0.0038(11)
C02Y 0.0186(12) 0.0216(13) 0.0402(16) 0.0126(12) 0.0052(11) -0.0013(10)
C02Z 0.0260(13) 0.0219(14) 0.0357(15) 0.0087(12) 0.0053(11) -0.0012(11)
C030 0.0332(14) 0.0225(14) 0.0359(16) 0.0043(12) 0.0053(12) -0.0036(11)
C031 0.0348(15) 0.0436(18) 0.0374(17) 0.0090(14) 0.0086(13) 0.0192(14)
C032 0.0317(15) 0.0436(18) 0.0378(16) 0.0136(14) 0.0068(12) 0.0141(13)
C033 0.0381(15) 0.0248(15) 0.0405(17) 0.0115(13) 0.0154(13) -0.0026(12)
C035 0.0321(14) 0.0268(15) 0.0339(15) 0.0042(12) 0.0022(12) -0.0122(12)
C036 0.0383(16) 0.0184(14) 0.0497(19) 0.0039(13) 0.0162(14) -0.0029(12)
C037 0.0424(17) 0.0339(17) 0.0431(18) 0.0081(14) 0.0066(13) 0.0198(14)
C038 0.0362(16) 0.0202(14) 0.068(2) 0.0083(15) 0.0213(15) 0.0054(12)
C039 0.0300(15) 0.050(2) 0.0403(17) 0.0155(15) 0.0099(13) 0.0104(14)
C03A 0.0413(17) 0.0477(19) 0.0314(16) 0.0107(14) 0.0121(13) 0.0046(15)
C03B 0.0358(15) 0.0329(16) 0.0363(16) 0.0090(13) 0.0080(12) -0.0101(13)
N03C 0.0503(18) 0.0424(18) 0.081(2) 0.0186(17) -0.0061(16) 0.0023(14)
O03D 0.112(3) 0.056(2) 0.101(2) 0.0102(18) -0.032(2) -0.0097(18)
C03E 0.0423(17) 0.0377(18) 0.0402(17) 0.0092(14) 0.0074(13) 0.0105(14)
C03F 0.0461(18) 0.0399(19) 0.052(2) 0.0108(16) 0.0131(15) 0.0172(15)
C03G 0.0357(18) 0.0187(15) 0.103(3) 0.0060(18) -0.0072(19) 0.0064(14)
C03H 0.065(2) 0.0312(18) 0.051(2) 0.0072(16) 0.0228(18) 0.0122(16)
O03I 0.102(3) 0.090(3) 0.094(2) 0.016(2) 0.009(2) 0.040(2)
C03J 0.0255(15) 0.047(2) 0.075(2) 0.0037(18) 0.0051(15) 0.0121(14)
C03K 0.054(2) 0.068(3) 0.046(2) 0.0201(19) 0.0165(16) 0.035(2)
O03N 0.100(3) 0.083(3) 0.130(3) 0.053(2) -0.008(2) 0.012(2)
C03O 0.0291(15) 0.0414(19) 0.062(2) -0.0089(16) -0.0052(14) 0.0080(14)
C03P 0.0404(17) 0.057(2) 0.0455(19) 0.0057(17) 0.0028(14) 0.0254(16)
C03Q 0.053(2) 0.063(3) 0.081(3) 0.031(2) 0.001(2) -0.001(2)
C03R 0.060(2) 0.049(2) 0.047(2) 0.0090(16) 0.0092(16) 0.0251(17)
C03T 0.057(2) 0.068(3) 0.071(3) 0.024(2) -0.0030(19) 0.014(2)
C03X 0.073(3) 0.075(3) 0.063(3) 0.008(2) -0.013(2) -0.004(2)
C03Y 0.083(3) 0.058(3) 0.083(3) 0.026(3) -0.009(3) 0.005(2)
C03Z 0.059(3) 0.106(4) 0.096(4) 0.063(4) -0.004(2) -0.013(3)
C040 0.058(2) 0.048(2) 0.102(3) 0.015(2) -0.009(2) -0.0077(19)
C041 0.071(3) 0.058(3) 0.096(3) 0.042(2) -0.014(2) -0.007(2)
C043 0.064(3) 0.068(3) 0.092(3) 0.030(3) -0.005(2) 0.009(2)
C046 0.059(2) 0.068(3) 0.087(3) 0.007(2) 0.003(2) 0.001(2)

loop_
_atom_type_symbol
_atom_type_description
_atom_type_scat_dispersion_real
_atom_type_scat_dispersion_imag
_atom_type_scat_source
C C 0.0033 0.0016 'International Tables Vol C Tables 4.2.6.8 and 6.1.1.4'
H H 0.0000 0.0000 'International Tables Vol C Tables 4.2.6.8 and 6.1.1.4'
Cu Cu 0.3201 1.2651 'International Tables Vol C Tables 4.2.6.8 and 6.1.1.4'
N N 0.0061 0.0033 'International Tables Vol C Tables 4.2.6.8 and 6.1.1.4'
O O 0.0106 0.0060 'International Tables Vol C Tables 4.2.6.8 and 6.1.1.4'

loop_
_geom_angle_atom_site_label_1
_geom_angle_atom_site_label_2
_geom_angle_atom_site_label_3
_geom_angle
_geom_angle_site_symmetry_1
_geom_angle_site_symmetry_3
_geom_angle_publ_flag
N00A Cu01 N009 175.00(9) . . ?
N00A Cu01 N00E 90.30(8) . . ?
N00A Cu01 N00F 89.92(8) . . ?
N00E Cu01 N009 90.05(8) . . ?
N00E Cu01 N00F 174.76(9) . . ?
N00F Cu01 N009 90.19(8) . . ?
N007 Cu02 N005 175.61(9) . . ?
N00G Cu02 N005 90.03(8) . . ?
N00G Cu02 N007 90.23(8) . . ?
N00G Cu02 N00I 175.29(8) . . ?
N00I Cu02 N005 89.72(8) . . ?
N00I Cu02 N007 90.38(8) . . ?
C01G O003 H003 109.5 . . ?
C00Q N005 Cu02 126.99(16) . . ?
C00Q N005 C01R 106.3(2) . . ?
C01R N005 Cu02 126.29(17) . . ?
C012 N007 Cu02 126.70(17) . . ?
C014 N007 Cu02 126.38(16) . . ?
C014 N007 C012 106.3(2) . . ?
C00S N009 Cu01 126.57(17) . . ?
C00U N009 Cu01 126.96(16) . . ?
C00U N009 C00S 106.0(2) . . ?
C00W N00A Cu01 127.02(16) . . ?
C00W N00A C01K 106.1(2) . . ?
C01K N00A Cu01 126.65(17) . . ?
C016 N00E Cu01 126.43(17) . . ?
C01C N00E Cu01 127.14(16) . . ?
C01C N00E C016 105.8(2) . . ?
C00Y N00F Cu01 126.73(17) . . ?
C00Y N00F C02C 106.2(2) . . ?
C02C N00F Cu01 126.72(17) . . ?
C00Z N00G Cu02 126.85(16) . . ?
C01Q N00G Cu02 127.12(17) . . ?
C01Q N00G C00Z 105.5(2) . . ?
C028 O00H H00H 109.5 . . ?
C00X N00I Cu02 126.72(16) . . ?
C00X N00I C02A 106.0(2) . . ?
C02A N00I Cu02 126.40(17) . . ?
C036 O00J H00J 109.5 . . ?
C01M C00P C01S 121.2(2) . . ?
C02U C00P C01M 119.3(2) . . ?
C02U C00P C01S 119.5(3) . . ?
N005 C00Q C00T 125.1(2) . . ?
N005 C00Q C01B 109.4(2) . . ?
C00T C00Q C01B 125.4(2) . . ?
C018 C00R C01G 121.7(2) . . ?
C027 C00R C018 119.5(2) . . ?
C027 C00R C01G 118.8(2) . . ?
N009 C00S C010 109.7(2) . . ?
N009 C00S C01H 125.8(2) . . ?
C01H C00S C010 124.5(2) . . ?
C00Q C00T C00X 123.5(2) . . ?
C00Q C00T C01Z 118.9(2) . . ?
C00X C00T C01Z 117.6(2) . . ?
N009 C00U C017 110.2(2) . . ?
N009 C00U C01A 125.5(2) . . ?
C01A C00U C017 124.2(2) . . ?
C00W C00V C00Y 123.8(2) . . ?
C00W C00V C01V 119.2(2) . . ?
C00Y C00V C01V 117.0(2) . . ?
N00A C00W C00V 125.3(2) . . ?
N00A C00W C02D 109.4(2) . . ?
C00V C00W C02D 125.1(2) . . ?
N00I C00X C00T 125.4(2) . . ?
N00I C00X C02M 109.8(2) . . ?
C00T C00X C02M 124.7(2) . . ?
N00F C00Y C00V 125.3(2) . . ?
N00F C00Y C02I 109.9(2) . . ?
C00V C00Y C02I 124.5(2) . . ?
N00G C00Z C011 124.8(2) . . ?
N00G C00Z C029 110.3(2) . . ?
C011 C00Z C029 124.9(2) . . ?
C00S C010 H010 126.5 . . ?
C017 C010 C00S 106.9(2) . . ?
C017 C010 H010 126.5 . . ?
C00Z C011 C01W 117.8(2) . . ?
C014 C011 C00Z 123.7(2) . . ?
C014 C011 C01W 118.4(2) . . ?
N007 C012 C01T 109.3(2) . . ?
N007 C012 C01Y 125.2(2) . . ?
C01Y C012 C01T 125.5(2) . . ?
C01P C013 C02B 119.2(2) . . ?
C01P C013 C02E 119.3(2) . . ?
C02B C013 C02E 121.5(2) . . ?
N007 C014 C011 125.5(2) . . ?
N007 C014 C023 109.7(2) . . ?
C011 C014 C023 124.7(2) . . ?
C01E C015 C01F 118.8(2) . . ?
C01E C015 C026 119.9(2) . . ?
C01F C015 C026 121.3(2) . . ?
N00E C016 C01O 125.1(2) . . ?
N00E C016 C01U 109.6(2) . . ?
C01O C016 C01U 125.1(2) . . ?
C00U C017 H017 126.5 . . ?
C010 C017 C00U 106.9(2) . . ?
C010 C017 H017 126.5 . . ?
C00R C018 H018 119.8 . . ?
C01F C018 C00R 120.4(2) . . ?
C01F C018 H018 119.8 . . ?
C01C C019 H019 126.6 . . ?
C01U C019 H019 126.6 . . ?
C01U C019 C01C 106.8(2) . . ?
C00U C01A C01C 123.5(2) . . ?
C00U C01A C01L 117.4(2) . . ?
C01C C01A C01L 119.0(2) . . ?
C00Q C01B H01B 126.2 . . ?
C02Y C01B C00Q 107.6(2) . . ?
C02Y C01B H01B 126.2 . . ?
N00E C01C C019 110.4(2) . . ?
N00E C01C C01A 124.7(2) . . ?
C01A C01C C019 124.8(2) . . ?
C01L C01D H01D 119.9 . . ?
C01P C01D H01D 119.9 . . ?
C01P C01D C01L 120.2(2) . . ?
C015 C01E H01E 119.2 . . ?
C015 C01E C027 121.5(2) . . ?
C027 C01E H01E 119.2 . . ?
C015 C01F H01F 120.0 . . ?
C018 C01F C015 120.1(2) . . ?
C018 C01F H01F 120.0 . . ?
O003 C01G C00R 115.0(2) . . ?
O006 C01G O003 125.2(2) . . ?
O006 C01G C00R 119.7(2) . . ?
C00S C01H C022 118.1(2) . . ?
C00S C01H C02C 123.8(2) . . ?
C02C C01H C022 118.1(2) . . ?
C01Q C01I H01I 126.5 . . ?
C029 C01I H01I 126.5 . . ?
C029 C01I C01Q 107.0(2) . . ?
N00A C01K C02V 109.2(2) . . ?
C01O C01K N00A 125.2(2) . . ?
C01O C01K C02V 125.5(2) . . ?
C01D C01L C01A 120.6(2) . . ?
C02J C01L C01A 120.4(2) . . ?
C02J C01L C01D 118.9(2) . . ?
C00P C01M H01M 119.7 . . ?
C02Z C01M C00P 120.6(2) . . ?
C02Z C01M H01M 119.7 . . ?
C016 C01O C02H 118.4(2) . . ?
C01K C01O C016 123.8(2) . . ?
C01K C01O C02H 117.8(2) . . ?
C013 C01P H01P 119.7 . . ?
C01D C01P C013 120.5(2) . . ?
C01D C01P H01P 119.7 . . ?
N00G C01Q C01I 110.2(2) . . ?
N00G C01Q C026 124.6(2) . . ?
C026 C01Q C01I 125.0(2) . . ?
N005 C01R C026 125.5(2) . . ?
N005 C01R C02Y 109.4(2) . . ?
C026 C01R C02Y 125.0(2) . . ?
O00C C01S O00D 125.6(2) . . ?
O00C C01S C00P 119.3(2) . . ?
O00D C01S C00P 115.0(2) . . ?
C012 C01T H01T 126.3 . . ?
C023 C01T C012 107.5(2) . . ?
C023 C01T H01T 126.3 . . ?
C016 C01U H01U 126.4 . . ?
C019 C01U C016 107.2(2) . . ?
C019 C01U H01U 126.4 . . ?
C039 C01V C00V 120.4(3) . . ?
C03E C01V C00V 121.4(3) . . ?
C03E C01V C039 118.1(3) . . ?
C024 C01W C011 121.3(2) . . ?
C02P C01W C011 119.9(2) . . ?
C02P C01W C024 118.8(2) . . ?
C020 C01X H01X 119.8 . . ?
C02F C01X H01X 119.8 . . ?
C02F C01X C020 120.4(3) . . ?
C012 C01Y C02A 124.1(2) . . ?
C012 C01Y C02K 117.6(2) . . ?
C02A C01Y C02K 118.3(2) . . ?
C03O C01Z C00T 122.1(3) . . ?
C03O C01Z C03P 116.0(3) . . ?
C03P C01Z C00T 121.9(2) . . ?
C01X C020 C028 119.0(2) . . ?
C01X C020 C03B 119.4(2) . . ?
C03B C020 C028 121.6(2) . . ?
C02X C022 C01H 120.2(2) . . ?
C030 C022 C01H 121.5(2) . . ?
C030 C022 C02X 118.2(2) . . ?
C014 C023 H023 126.4 . . ?
C01T C023 C014 107.1(2) . . ?
C01T C023 H023 126.4 . . ?
C01W C024 H024 119.9 . . ?
C032 C024 C01W 120.3(3) . . ?
C032 C024 H024 119.9 . . ?
C02T C025 C036 118.9(3) . . ?
C033 C025 C02T 119.3(2) . . ?
C033 C025 C036 121.8(3) . . ?
C01Q C026 C015 116.9(2) . . ?
C01R C026 C015 119.4(2) . . ?
C01R C026 C01Q 123.7(2) . . ?
C00R C027 H027 120.1 . . ?
C01E C027 C00R 119.8(2) . . ?
C01E C027 H027 120.1 . . ?
O004 C028 O00H 124.1(2) . . ?
O004 C028 C020 120.6(2) . . ?
O00H C028 C020 115.3(2) . . ?
C00Z C029 H029 126.5 . . ?
C01I C029 C00Z 106.9(2) . . ?
C01I C029 H029 126.5 . . ?
N00I C02A C01Y 124.8(2) . . ?
N00I C02A C02G 109.7(2) . . ?
C01Y C02A C02G 125.3(2) . . ?
C013 C02B H02B 119.9 . . ?
C02J C02B C013 120.2(3) . . ?
C02J C02B H02B 119.9 . . ?
N00F C02C C01H 125.4(2) . . ?
N00F C02C C02W 109.3(2) . . ?
C01H C02C C02W 125.2(2) . . ?
C00W C02D H02D 126.3 . . ?
C02V C02D C00W 107.5(2) . . ?
C02V C02D H02D 126.3 . . ?
O008 C02E O00B 124.7(3) . . ?
O008 C02E C013 118.4(3) . . ?
O00B C02E C013 116.8(2) . . ?
C01X C02F H02F 119.3 . . ?
C01X C02F C02K 121.3(3) . . ?
C02K C02F H02F 119.3 . . ?
C02A C02G H02G 126.2 . . ?
C02M C02G C02A 107.5(2) . . ?
C02M C02G H02G 126.2 . . ?
C02S C02H C01O 120.6(2) . . ?
C02S C02H C02Z 118.3(2) . . ?
C02Z C02H C01O 121.1(2) . . ?
C00Y C02I H02I 126.8 . . ?
C02W C02I C00Y 106.5(2) . . ?
C02W C02I H02I 126.8 . . ?
C01L C02J H02J 119.6 . . ?
C02B C02J C01L 120.9(3) . . ?
C02B C02J H02J 119.6 . . ?
C02F C02K C01Y 120.2(2) . . ?
C02F C02K C035 118.3(2) . . ?
C035 C02K C01Y 121.5(2) . . ?
C03X N02L C046 115.6(3) . . ?
C03Z N02L C03X 120.3(4) . . ?
C03Z N02L C046 123.9(4) . . ?
C00X C02M H02M 126.5 . . ?
C02G C02M C00X 107.0(2) . . ?
C02G C02M H02M 126.5 . . ?
C03Q C02N C03T 121.5(3) . . ?
C03Q C02N C041 119.8(3) . . ?
C03T C02N C041 118.7(3) . . ?
C03A C02O C03F 118.7(3) . . ?
C03A C02O C03H 119.7(3) . . ?
C03F C02O C03H 121.6(3) . . ?
C01W C02P H02P 119.7 . . ?
C01W C02P C037 120.7(3) . . ?
C037 C02P H02P 119.7 . . ?
C02H C02S H02S 119.4 . . ?
C02U C02S C02H 121.3(2) . . ?
C02U C02S H02S 119.4 . . ?
C025 C02T H02T 120.0 . . ?
C025 C02T C02X 120.1(3) . . ?
C02X C02T H02T 120.0 . . ?
C00P C02U C02S 120.2(3) . . ?
C00P C02U H02U 119.9 . . ?
C02S C02U H02U 119.9 . . ?
C01K C02V H02V 126.2 . . ?
C02D C02V C01K 107.7(2) . . ?
C02D C02V H02V 126.2 . . ?
C02C C02W H02W 126.0 . . ?
C02I C02W C02C 107.9(2) . . ?
C02I C02W H02W 126.0 . . ?
C022 C02X H02X 119.4 . . ?
C02T C02X C022 121.1(3) . . ?
C02T C02X H02X 119.4 . . ?
C01B C02Y C01R 107.1(2) . . ?
C01B C02Y H02Y 126.4 . . ?
C01R C02Y H02Y 126.4 . . ?
C01M C02Z C02H 120.3(3) . . ?
C01M C02Z H02Z 119.8 . . ?
C02H C02Z H02Z 119.8 . . ?
C022 C030 H030 119.8 . . ?
C033 C030 C022 120.4(3) . . ?
C033 C030 H030 119.8 . . ?
C032 C031 C03K 120.6(3) . . ?
C037 C031 C032 119.1(3) . . ?
C037 C031 C03K 120.3(3) . . ?
C024 C032 C031 120.8(3) . . ?
C024 C032 H032 119.6 . . ?
C031 C032 H032 119.6 . . ?
C025 C033 C030 120.8(3) . . ?
C025 C033 H033 119.6 . . ?
C030 C033 H033 119.6 . . ?
C02K C035 H035 119.9 . . ?
C03B C035 C02K 120.2(3) . . ?
C03B C035 H035 119.9 . . ?
O00J C036 C025 115.3(3) . . ?
O00M C036 O00J 124.1(3) . . ?
O00M C036 C025 120.6(3) . . ?
C02P C037 H037 119.8 . . ?
C031 C037 C02P 120.3(3) . . ?
C031 C037 H037 119.8 . . ?
C03J C038 C03G 122.5(3) . . ?
C03J C038 C03R 118.6(3) . . ?
C03R C038 C03G 118.5(3) . . ?
C01V C039 H039 119.6 . . ?
C03A C039 C01V 120.7(3) . . ?
C03A C039 H039 119.6 . . ?
C02O C03A H03A 119.6 . . ?
C039 C03A C02O 120.9(3) . . ?
C039 C03A H03A 119.6 . . ?
C020 C03B C035 120.4(3) . . ?
C020 C03B H03B 119.8 . . ?
C035 C03B H03B 119.8 . . ?
C03Y N03C C040 120.7(4) . . ?
C03Y N03C C043 122.2(4) . . ?
C043 N03C C040 117.0(4) . . ?
C01V C03E H03E 119.3 . . ?
C01V C03E C03F 121.4(3) . . ?
C03F C03E H03E 119.3 . . ?
C02O C03F C03E 120.0(3) . . ?
C02O C03F H03F 120.0 . . ?
C03E C03F H03F 120.0 . . ?
O02Q C03G O02R 128.4(4) . . ?
O02Q C03G C038 116.0(3) . . ?
O02R C03G C038 115.5(3) . . ?
O01N C03H O021 125.7(3) . . ?
O01N C03H C02O 117.2(3) . . ?
O021 C03H C02O 117.1(3) . . ?
C038 C03J H03J 119.0 . . ?
C038 C03J C03O 122.0(3) . . ?
C03O C03J H03J 119.0 . . ?
O00O C03K O01J 124.6(3) . . ?
O00O C03K C031 115.7(3) . . ?
O01J C03K C031 119.7(3) . . ?
C01Z C03O C03J 121.4(3) . . ?
C01Z C03O H03O 119.3 . . ?
C03J C03O H03O 119.3 . . ?
C01Z C03P H03P 119.3 . . ?
C03R C03P C01Z 121.4(3) . . ?
C03R C03P H03P 119.3 . . ?
C02N C03Q H03Q 117.5 . . ?
O03D C03Q C02N 125.0(4) . . ?
O03D C03Q H03Q 117.5 . . ?
C038 C03R H03R 119.8 . . ?
C03P C03R C038 120.5(3) . . ?
C03P C03R H03R 119.8 . . ?
C02N C03T H03H 109.5 . . ?
C02N C03T H03I 109.5 . . ?
C02N C03T H03K 109.5 . . ?
H03H C03T H03I 109.5 . . ?
H03H C03T H03K 109.5 . . ?
H03I C03T H03K 109.5 . . ?
N02L C03X H03C 109.5 . . ?
N02L C03X H03D 109.5 . . ?
N02L C03X H03G 109.5 . . ?
H03C C03X H03D 109.5 . . ?
H03C C03X H03G 109.5 . . ?
H03D C03X H03G 109.5 . . ?
N03C C03Y H03Y 117.1 . . ?
O03I C03Y N03C 125.8(4) . . ?
O03I C03Y H03Y 117.1 . . ?
N02L C03Z H03Z 118.1 . . ?
O03N C03Z N02L 123.8(5) . . ?
O03N C03Z H03Z 118.1 . . ?
N03C C040 H04G 109.5 . . ?
N03C C040 H04H 109.5 . . ?
N03C C040 H04I 109.5 . . ?
H04G C040 H04H 109.5 . . ?
H04G C040 H04I 109.5 . . ?
H04H C040 H04I 109.5 . . ?
C02N C041 H04D 109.5 . . ?
C02N C041 H04E 109.5 . . ?
C02N C041 H04F 109.5 . . ?
H04D C041 H04E 109.5 . . ?
H04D C041 H04F 109.5 . . ?
H04E C041 H04F 109.5 . . ?
N03C C043 H04J 109.5 . . ?
N03C C043 H04K 109.5 . . ?
N03C C043 H04L 109.5 . . ?
H04J C043 H04K 109.5 . . ?
H04J C043 H04L 109.5 . . ?
H04K C043 H04L 109.5 . . ?
N02L C046 H04A 109.5 . . ?
N02L C046 H04B 109.5 . . ?
N02L C046 H04C 109.5 . . ?
H04A C046 H04B 109.5 . . ?
H04A C046 H04C 109.5 . . ?
H04B C046 H04C 109.5 . . ?

loop_
_geom_bond_atom_site_label_1
_geom_bond_atom_site_label_2
_geom_bond_distance
_geom_bond_site_symmetry_2
_geom_bond_publ_flag
Cu01 N009 1.997(2) . ?
Cu01 N00A 1.987(2) . ?
Cu01 N00E 1.993(2) . ?
Cu01 N00F 1.997(2) . ?
Cu02 N005 1.998(2) . ?
Cu02 N007 1.994(2) . ?
Cu02 N00G 1.986(2) . ?
Cu02 N00I 1.992(2) . ?
O003 H003 0.8200 . ?
O003 C01G 1.264(3) . ?
O004 C028 1.224(3) . ?
N005 C00Q 1.374(3) . ?
N005 C01R 1.378(3) . ?
O006 C01G 1.234(3) . ?
N007 C012 1.381(3) . ?
N007 C014 1.374(3) . ?
O008 C02E 1.241(3) . ?
N009 C00S 1.375(3) . ?
N009 C00U 1.364(3) . ?
N00A C00W 1.377(3) . ?
N00A C01K 1.389(3) . ?
O00B C02E 1.277(3) . ?
O00C C01S 1.236(3) . ?
O00D C01S 1.262(3) . ?
N00E C016 1.380(3) . ?
N00E C01C 1.373(3) . ?
N00F C00Y 1.376(3) . ?
N00F C02C 1.377(3) . ?
N00G C00Z 1.380(3) . ?
N00G C01Q 1.374(3) . ?
O00H H00H 0.8200 . ?
O00H C028 1.278(3) . ?
N00I C00X 1.374(3) . ?
N00I C02A 1.388(3) . ?
O00J H00J 0.8200 . ?
O00J C036 1.261(3) . ?
O00M C036 1.215(3) . ?
O00O C03K 1.245(4) . ?
C00P C01M 1.392(4) . ?
C00P C01S 1.515(3) . ?
C00P C02U 1.380(4) . ?
C00Q C00T 1.389(3) . ?
C00Q C01B 1.441(3) . ?
C00R C018 1.388(4) . ?
C00R C01G 1.503(3) . ?
C00R C027 1.386(3) . ?
C00S C010 1.440(3) . ?
C00S C01H 1.385(4) . ?
C00T C00X 1.392(3) . ?
C00T C01Z 1.503(4) . ?
C00U C017 1.438(3) . ?
C00U C01A 1.398(3) . ?
C00V C00W 1.384(4) . ?
C00V C00Y 1.389(4) . ?
C00V C01V 1.506(4) . ?
C00W C02D 1.445(3) . ?
C00X C02M 1.443(4) . ?
C00Y C02I 1.443(4) . ?
C00Z C011 1.398(3) . ?
C00Z C029 1.439(3) . ?
C010 H010 0.9300 . ?
C010 C017 1.350(4) . ?
C011 C014 1.385(4) . ?
C011 C01W 1.500(4) . ?
C012 C01T 1.439(3) . ?
C012 C01Y 1.389(4) . ?
C013 C01P 1.386(4) . ?
C013 C02B 1.388(4) . ?
C013 C02E 1.514(4) . ?
C014 C023 1.440(3) . ?
C015 C01E 1.377(4) . ?
C015 C01F 1.397(3) . ?
C015 C026 1.503(3) . ?
C016 C01O 1.392(4) . ?
C016 C01U 1.441(4) . ?
C017 H017 0.9300 . ?
C018 H018 0.9300 . ?
C018 C01F 1.386(3) . ?
C019 H019 0.9300 . ?
C019 C01C 1.435(3) . ?
C019 C01U 1.355(3) . ?
C01A C01C 1.406(3) . ?
C01A C01L 1.501(3) . ?
C01B H01B 0.9300 . ?
C01B C02Y 1.342(4) . ?
C01D H01D 0.9300 . ?
C01D C01L 1.394(4) . ?
C01D C01P 1.386(3) . ?
C01E H01E 0.9300 . ?
C01E C027 1.380(3) . ?
C01F H01F 0.9300 . ?
C01H C022 1.499(3) . ?
C01H C02C 1.395(3) . ?
C01I H01I 0.9300 . ?
C01I C01Q 1.442(4) . ?
C01I C029 1.352(3) . ?
O01J C03K 1.249(4) . ?
C01K C01O 1.387(4) . ?
C01K C02V 1.440(4) . ?
C01L C02J 1.384(4) . ?
C01M H01M 0.9300 . ?
C01M C02Z 1.390(3) . ?
O01N C03H 1.237(4) . ?
C01O C02H 1.500(3) . ?
C01P H01P 0.9300 . ?
C01Q C026 1.399(3) . ?
C01R C026 1.384(4) . ?
C01R C02Y 1.445(3) . ?
C01T H01T 0.9300 . ?
C01T C023 1.348(4) . ?
C01U H01U 0.9300 . ?
C01V C039 1.382(4) . ?
C01V C03E 1.381(4) . ?
C01W C024 1.386(4) . ?
C01W C02P 1.386(4) . ?
C01X H01X 0.9300 . ?
C01X C020 1.377(4) . ?
C01X C02F 1.372(3) . ?
C01Y C02A 1.394(4) . ?
C01Y C02K 1.502(3) . ?
C01Z C03O 1.373(4) . ?
C01Z C03P 1.406(4) . ?
C020 C028 1.501(3) . ?
C020 C03B 1.386(4) . ?
O021 C03H 1.244(4) . ?
C022 C02X 1.394(4) . ?
C022 C030 1.388(4) . ?
C023 H023 0.9300 . ?
C024 H024 0.9300 . ?
C024 C032 1.382(4) . ?
C025 C02T 1.383(4) . ?
C025 C033 1.380(4) . ?
C025 C036 1.506(4) . ?
C027 H027 0.9300 . ?
C029 H029 0.9300 . ?
C02A C02G 1.428(4) . ?
C02B H02B 0.9300 . ?
C02B C02J 1.384(4) . ?
C02C C02W 1.436(4) . ?
C02D H02D 0.9300 . ?
C02D C02V 1.339(4) . ?
C02F H02F 0.9300 . ?
C02F C02K 1.390(4) . ?
C02G H02G 0.9300 . ?
C02G C02M 1.354(4) . ?
C02H C02S 1.394(4) . ?
C02H C02Z 1.396(4) . ?
C02I H02I 0.9300 . ?
C02I C02W 1.351(4) . ?
C02J H02J 0.9300 . ?
C02K C035 1.391(4) . ?
N02L C03X 1.453(5) . ?
N02L C03Z 1.314(5) . ?
N02L C046 1.454(5) . ?
C02M H02M 0.9300 . ?
C02N C03Q 1.340(5) . ?
C02N C03T 1.419(5) . ?
C02N C041 1.441(5) . ?
C02O C03A 1.382(4) . ?
C02O C03F 1.382(4) . ?
C02O C03H 1.526(4) . ?
C02P H02P 0.9300 . ?
C02P C037 1.387(4) . ?
O02Q C03G 1.156(4) . ?
O02R C03G 1.256(4) . ?
C02S H02S 0.9300 . ?
C02S C02U 1.385(4) . ?
C02T H02T 0.9300 . ?
C02T C02X 1.384(4) . ?
C02U H02U 0.9300 . ?
C02V H02V 0.9300 . ?
C02W H02W 0.9300 . ?
C02X H02X 0.9300 . ?
C02Y H02Y 0.9300 . ?
C02Z H02Z 0.9300 . ?
C030 H030 0.9300 . ?
C030 C033 1.388(4) . ?
C031 C032 1.385(4) . ?
C031 C037 1.377(4) . ?
C031 C03K 1.511(4) . ?
C032 H032 0.9300 . ?
C033 H033 0.9300 . ?
C035 H035 0.9300 . ?
C035 C03B 1.390(4) . ?
C037 H037 0.9300 . ?
C038 C03G 1.576(5) . ?
C038 C03J 1.329(5) . ?
C038 C03R 1.380(4) . ?
C039 H039 0.9300 . ?
C039 C03A 1.381(4) . ?
C03A H03A 0.9300 . ?
C03B H03B 0.9300 . ?
N03C C03Y 1.356(5) . ?
N03C C040 1.447(5) . ?
N03C C043 1.417(5) . ?
O03D C03Q 1.216(5) . ?
C03E H03E 0.9300 . ?
C03E C03F 1.386(4) . ?
C03F H03F 0.9300 . ?
O03I C03Y 1.230(5) . ?
C03J H03J 0.9300 . ?
C03J C03O 1.387(4) . ?
O03N C03Z 1.250(6) . ?
C03O H03O 0.9300 . ?
C03P H03P 0.9300 . ?
C03P C03R 1.373(4) . ?
C03Q H03Q 0.9300 . ?
C03R H03R 0.9300 . ?
C03T H03H 0.9600 . ?
C03T H03I 0.9600 . ?
C03T H03K 0.9600 . ?
C03X H03C 0.9600 . ?
C03X H03D 0.9600 . ?
C03X H03G 0.9600 . ?
C03Y H03Y 0.9300 . ?
C03Z H03Z 0.9300 . ?
C040 H04G 0.9600 . ?
C040 H04H 0.9600 . ?
C040 H04I 0.9600 . ?
C041 H04D 0.9600 . ?
C041 H04E 0.9600 . ?
C041 H04F 0.9600 . ?
C043 H04J 0.9600 . ?
C043 H04K 0.9600 . ?
C043 H04L 0.9600 . ?
C046 H04A 0.9600 . ?
C046 H04B 0.9600 . ?
C046 H04C 0.9600 . ?

loop_
_geom_torsion_atom_site_label_1
_geom_torsion_atom_site_label_2
_geom_torsion_atom_site_label_3
_geom_torsion_atom_site_label_4
_geom_torsion
_geom_torsion_site_symmetry_1
_geom_torsion_site_symmetry_2
_geom_torsion_site_symmetry_3
_geom_torsion_site_symmetry_4
_geom_torsion_publ_flag
Cu01 N009 C00S C010 169.04(17) . . . . ?
Cu01 N009 C00S C01H -13.3(4) . . . . ?
Cu01 N009 C00U C017 -169.09(17) . . . . ?
Cu01 N009 C00U C01A 13.6(4) . . . . ?
Cu01 N00A C00W C00V 14.4(4) . . . . ?
Cu01 N00A C00W C02D -171.22(18) . . . . ?
Cu01 N00A C01K C01O -13.8(4) . . . . ?
Cu01 N00A C01K C02V 170.92(18) . . . . ?
Cu01 N00E C016 C01O -17.5(4) . . . . ?
Cu01 N00E C016 C01U 166.97(17) . . . . ?
Cu01 N00E C01C C019 -167.71(17) . . . . ?
Cu01 N00E C01C C01A 15.3(4) . . . . ?
Cu01 N00F C00Y C00V 13.5(4) . . . . ?
Cu01 N00F C00Y C02I -171.66(18) . . . . ?
Cu01 N00F C02C C01H -11.9(4) . . . . ?
Cu01 N00F C02C C02W 171.00(18) . . . . ?
Cu02 N005 C00Q C00T 15.8(4) . . . . ?
Cu02 N005 C00Q C01B -168.25(17) . . . . ?
Cu02 N005 C01R C026 -15.6(4) . . . . ?
Cu02 N005 C01R C02Y 168.32(17) . . . . ?
Cu02 N007 C012 C01T 167.78(18) . . . . ?
Cu02 N007 C012 C01Y -14.2(4) . . . . ?
Cu02 N007 C014 C011 16.3(4) . . . . ?
Cu02 N007 C014 C023 -167.41(18) . . . . ?
Cu02 N00G C00Z C011 14.9(4) . . . . ?
Cu02 N00G C00Z C029 -168.05(17) . . . . ?
Cu02 N00G C01Q C01I 167.15(17) . . . . ?
Cu02 N00G C01Q C026 -17.2(4) . . . . ?
Cu02 N00I C00X C00T 16.9(4) . . . . ?
Cu02 N00I C00X C02M -166.99(18) . . . . ?
Cu02 N00I C02A C01Y -16.8(4) . . . . ?
Cu02 N00I C02A C02G 167.07(18) . . . . ?
N005 C00Q C00T C00X -7.9(4) . . . . ?
N005 C00Q C00T C01Z 169.4(2) . . . . ?
N005 C00Q C01B C02Y -2.9(3) . . . . ?
N005 C01R C026 C015 -171.4(2) . . . . ?
N005 C01R C026 C01Q 9.6(4) . . . . ?
N005 C01R C02Y C01B 2.9(3) . . . . ?
N007 C012 C01T C023 1.7(3) . . . . ?
N007 C012 C01Y C02A 8.2(4) . . . . ?
N007 C012 C01Y C02K -173.1(2) . . . . ?
N007 C014 C023 C01T -2.8(3) . . . . ?
N009 C00S C010 C017 2.5(3) . . . . ?
N009 C00S C01H C022 -174.6(2) . . . . ?
N009 C00S C01H C02C 7.5(4) . . . . ?
N009 C00U C017 C010 -2.2(3) . . . . ?
N009 C00U C01A C01C -4.4(4) . . . . ?
N009 C00U C01A C01L 177.3(2) . . . . ?
N00A C00W C02D C02V -2.0(3) . . . . ?
N00A C01K C01O C016 7.8(4) . . . . ?
N00A C01K C01O C02H -172.5(2) . . . . ?
N00A C01K C02V C02D 2.9(3) . . . . ?
N00E C016 C01O C01K 8.7(4) . . . . ?
N00E C016 C01O C02H -171.1(2) . . . . ?
N00E C016 C01U C019 3.6(3) . . . . ?
N00F C00Y C02I C02W -0.8(3) . . . . ?
N00F C02C C02W C02I 2.7(3) . . . . ?
N00G C00Z C011 C014 -10.7(4) . . . . ?
N00G C00Z C011 C01W 169.2(2) . . . . ?
N00G C00Z C029 C01I -1.6(3) . . . . ?
N00G C01Q C026 C015 -171.4(2) . . . . ?
N00G C01Q C026 C01R 7.6(4) . . . . ?
N00I C00X C02M C02G -1.6(3) . . . . ?
N00I C02A C02G C02M 1.5(3) . . . . ?
C00P C01M C02Z C02H -0.6(4) . . . . ?
C00Q N005 C01R C026 171.5(2) . . . . ?
C00Q N005 C01R C02Y -4.6(3) . . . . ?
C00Q C00T C00X N00I -9.3(4) . . . . ?
C00Q C00T C00X C02M 175.2(3) . . . . ?
C00Q C00T C01Z C03O -61.1(4) . . . . ?
C00Q C00T C01Z C03P 118.2(3) . . . . ?
C00Q C01B C02Y C01R 0.0(3) . . . . ?
C00R C018 C01F C015 -1.2(4) . . . . ?
C00S N009 C00U C017 3.7(3) . . . . ?
C00S N009 C00U C01A -173.6(2) . . . . ?
C00S C010 C017 C00U -0.2(3) . . . . ?
C00S C01H C022 C02X -117.6(3) . . . . ?
C00S C01H C022 C030 59.0(4) . . . . ?
C00S C01H C02C N00F 5.8(4) . . . . ?
C00S C01H C02C C02W -177.6(3) . . . . ?
C00T C00Q C01B C02Y 173.0(2) . . . . ?
C00T C00X C02M C02G 174.5(3) . . . . ?
C00T C01Z C03O C03J -178.8(3) . . . . ?
C00T C01Z C03P C03R 177.8(3) . . . . ?
C00U N009 C00S C010 -3.8(3) . . . . ?
C00U N009 C00S C01H 173.9(3) . . . . ?
C00U C01A C01C N00E -10.7(4) . . . . ?
C00U C01A C01C C019 172.7(3) . . . . ?
C00U C01A C01L C01D -59.7(3) . . . . ?
C00U C01A C01L C02J 116.8(3) . . . . ?
C00V C00W C02D C02V 172.3(3) . . . . ?
C00V C00Y C02I C02W 174.1(3) . . . . ?
C00V C01V C039 C03A 177.1(3) . . . . ?
C00V C01V C03E C03F -179.6(3) . . . . ?
C00W N00A C01K C01O 171.2(2) . . . . ?
C00W N00A C01K C02V -4.1(3) . . . . ?
C00W C00V C00Y N00F -6.0(4) . . . . ?
C00W C00V C00Y C02I 179.8(3) . . . . ?
C00W C00V C01V C039 79.3(3) . . . . ?
C00W C00V C01V C03E -104.0(3) . . . . ?
C00W C02D C02V C01K -0.5(3) . . . . ?
C00X N00I C02A C01Y 173.7(3) . . . . ?
C00X N00I C02A C02G -2.5(3) . . . . ?
C00X C00T C01Z C03O 116.3(3) . . . . ?
C00X C00T C01Z C03P -64.3(4) . . . . ?
C00Y N00F C02C C01H 174.1(3) . . . . ?
C00Y N00F C02C C02W -3.1(3) . . . . ?
C00Y C00V C00W N00A -8.6(4) . . . . ?
C00Y C00V C00W C02D 177.9(3) . . . . ?
C00Y C00V C01V C039 -100.1(3) . . . . ?
C00Y C00V C01V C03E 76.7(3) . . . . ?
C00Y C02I C02W C02C -1.1(3) . . . . ?
C00Z N00G C01Q C01I -4.8(3) . . . . ?
C00Z N00G C01Q C026 170.9(2) . . . . ?
C00Z C011 C014 N007 -5.7(4) . . . . ?
C00Z C011 C014 C023 178.5(3) . . . . ?
C00Z C011 C01W C024 119.0(3) . . . . ?
C00Z C011 C01W C02P -61.6(3) . . . . ?
C010 C00S C01H C022 2.8(4) . . . . ?
C010 C00S C01H C02C -175.1(3) . . . . ?
C011 C00Z C029 C01I 175.5(3) . . . . ?
C011 C014 C023 C01T 173.5(3) . . . . ?
C011 C01W C024 C032 178.3(2) . . . . ?
C011 C01W C02P C037 -179.5(2) . . . . ?
C012 N007 C014 C011 -172.5(3) . . . . ?
C012 N007 C014 C023 3.8(3) . . . . ?
C012 C01T C023 C014 0.6(3) . . . . ?
C012 C01Y C02A N00I 8.1(4) . . . . ?
C012 C01Y C02A C02G -176.4(3) . . . . ?
C012 C01Y C02K C02F -120.1(3) . . . . ?
C012 C01Y C02K C035 57.7(4) . . . . ?
C013 C02B C02J C01L 1.0(4) . . . . ?
C014 N007 C012 C01T -3.4(3) . . . . ?
C014 N007 C012 C01Y 174.6(3) . . . . ?
C014 C011 C01W C024 -61.1(3) . . . . ?
C014 C011 C01W C02P 118.3(3) . . . . ?
C015 C01E C027 C00R -1.6(4) . . . . ?
C016 N00E C01C C019 3.5(3) . . . . ?
C016 N00E C01C C01A -173.5(2) . . . . ?
C016 C01O C02H C02S 65.1(3) . . . . ?
C016 C01O C02H C02Z -116.3(3) . . . . ?
C017 C00U C01A C01C 178.7(3) . . . . ?
C017 C00U C01A C01L 0.4(4) . . . . ?
C018 C00R C01G O003 -19.7(4) . . . . ?
C018 C00R C01G O006 163.4(3) . . . . ?
C018 C00R C027 C01E 1.4(4) . . . . ?
C01A C00U C017 C010 175.1(3) . . . . ?
C01A C01L C02J C02B -175.7(2) . . . . ?
C01B C00Q C00T C00X 176.8(3) . . . . ?
C01B C00Q C00T C01Z -5.9(4) . . . . ?
C01C N00E C016 C01O 171.2(2) . . . . ?
C01C N00E C016 C01U -4.3(3) . . . . ?
C01C C019 C01U C016 -1.4(3) . . . . ?
C01C C01A C01L C01D 121.9(3) . . . . ?
C01C C01A C01L C02J -61.6(3) . . . . ?
C01D C01L C02J C02B 0.9(4) . . . . ?
C01E C015 C01F C018 0.9(4) . . . . ?
C01E C015 C026 C01Q 61.2(3) . . . . ?
C01E C015 C026 C01R -117.8(3) . . . . ?
C01F C015 C01E C027 0.5(4) . . . . ?
C01F C015 C026 C01Q -117.4(3) . . . . ?
C01F C015 C026 C01R 63.5(3) . . . . ?
C01G C00R C018 C01F 177.2(2) . . . . ?
C01G C00R C027 C01E -175.9(2) . . . . ?
C01H C00S C010 C017 -175.3(3) . . . . ?
C01H C022 C02X C02T 177.6(3) . . . . ?
C01H C022 C030 C033 -176.4(3) . . . . ?
C01H C02C C02W C02I -174.5(3) . . . . ?
C01I C01Q C026 C015 3.6(4) . . . . ?
C01I C01Q C026 C01R -177.4(2) . . . . ?
C01K N00A C00W C00V -170.6(3) . . . . ?
C01K N00A C00W C02D 3.7(3) . . . . ?
C01K C01O C02H C02S -114.7(3) . . . . ?
C01K C01O C02H C02Z 63.9(3) . . . . ?
C01L C01A C01C N00E 167.5(2) . . . . ?
C01L C01A C01C C019 -9.0(4) . . . . ?
C01L C01D C01P C013 2.6(4) . . . . ?
C01M C00P C01S O00C 163.1(3) . . . . ?
C01M C00P C01S O00D -19.6(4) . . . . ?
C01M C00P C02U C02S 1.0(4) . . . . ?
C01O C016 C01U C019 -171.9(3) . . . . ?
C01O C01K C02V C02D -172.3(3) . . . . ?
C01O C02H C02S C02U 178.0(3) . . . . ?
C01O C02H C02Z C01M -177.5(2) . . . . ?
C01P C013 C02B C02J -1.2(4) . . . . ?
C01P C013 C02E O008 22.7(4) . . . . ?
C01P C013 C02E O00B -156.7(3) . . . . ?
C01P C01D C01L C01A 173.9(2) . . . . ?
C01P C01D C01L C02J -2.7(4) . . . . ?
C01Q N00G C00Z C011 -173.1(2) . . . . ?
C01Q N00G C00Z C029 3.9(3) . . . . ?
C01Q C01I C029 C00Z -1.4(3) . . . . ?
C01R N005 C00Q C00T -171.3(2) . . . . ?
C01R N005 C00Q C01B 4.7(3) . . . . ?
C01S C00P C01M C02Z 178.0(2) . . . . ?
C01S C00P C02U C02S -177.5(3) . . . . ?
C01T C012 C01Y C02A -174.1(3) . . . . ?
C01T C012 C01Y C02K 4.6(4) . . . . ?
C01U C016 C01O C01K -176.5(3) . . . . ?
C01U C016 C01O C02H 3.7(4) . . . . ?
C01U C019 C01C N00E -1.3(3) . . . . ?
C01U C019 C01C C01A 175.6(2) . . . . ?
C01V C00V C00W N00A 172.1(2) . . . . ?
C01V C00V C00W C02D -1.3(4) . . . . ?
C01V C00V C00Y N00F 173.3(2) . . . . ?
C01V C00V C00Y C02I -0.9(4) . . . . ?
C01V C039 C03A C02O 3.3(5) . . . . ?
C01V C03E C03F C02O 1.9(5) . . . . ?
C01W C011 C014 N007 174.4(2) . . . . ?
C01W C011 C014 C023 -1.3(4) . . . . ?
C01W C024 C032 C031 1.2(4) . . . . ?
C01W C02P C037 C031 1.3(4) . . . . ?
C01X C020 C028 O004 -26.0(4) . . . . ?
C01X C020 C028 O00H 154.8(3) . . . . ?
C01X C020 C03B C035 0.4(4) . . . . ?
C01X C02F C02K C01Y 178.3(2) . . . . ?
C01X C02F C02K C035 0.5(4) . . . . ?
C01Y C012 C01T C023 -176.3(3) . . . . ?
C01Y C02A C02G C02M -174.6(3) . . . . ?
C01Y C02K C035 C03B -176.8(3) . . . . ?
C01Z C00T C00X N00I 173.4(2) . . . . ?
C01Z C00T C00X C02M -2.1(4) . . . . ?
C01Z C03P C03R C038 0.6(5) . . . . ?
C020 C01X C02F C02K -1.6(4) . . . . ?
C022 C01H C02C N00F -172.2(2) . . . . ?
C022 C01H C02C C02W 4.5(4) . . . . ?
C022 C030 C033 C025 -1.0(4) . . . . ?
C024 C01W C02P C037 -0.1(4) . . . . ?
C025 C02T C02X C022 -1.4(4) . . . . ?
C026 C015 C01E C027 -178.3(2) . . . . ?
C026 C015 C01F C018 179.6(2) . . . . ?
C026 C01R C02Y C01B -173.2(2) . . . . ?
C027 C00R C018 C01F 0.0(4) . . . . ?
C027 C00R C01G O003 157.5(2) . . . . ?
C027 C00R C01G O006 -19.3(4) . . . . ?
C028 C020 C03B C035 -178.7(3) . . . . ?
C029 C00Z C011 C014 172.7(3) . . . . ?
C029 C00Z C011 C01W -7.4(4) . . . . ?
C029 C01I C01Q N00G 4.0(3) . . . . ?
C029 C01I C01Q C026 -171.7(2) . . . . ?
C02A N00I C00X C00T -173.6(2) . . . . ?
C02A N00I C00X C02M 2.5(3) . . . . ?
C02A C01Y C02K C02F 58.7(4) . . . . ?
C02A C01Y C02K C035 -123.5(3) . . . . ?
C02A C02G C02M C00X 0.1(3) . . . . ?
C02B C013 C01P C01D -0.6(4) . . . . ?
C02B C013 C02E O008 -156.7(3) . . . . ?
C02B C013 C02E O00B 23.8(4) . . . . ?
C02C N00F C00Y C00V -172.5(3) . . . . ?
C02C N00F C00Y C02I 2.4(3) . . . . ?
C02C C01H C022 C02X 60.4(3) . . . . ?
C02C C01H C022 C030 -123.0(3) . . . . ?
C02E C013 C01P C01D 179.9(2) . . . . ?
C02E C013 C02B C02J 178.3(3) . . . . ?
C02F C01X C020 C028 -179.7(3) . . . . ?
C02F C01X C020 C03B 1.1(4) . . . . ?
C02F C02K C035 C03B 1.0(4) . . . . ?
C02H C02S C02U C00P -0.4(4) . . . . ?
C02K C01Y C02A N00I -170.6(2) . . . . ?
C02K C01Y C02A C02G 4.9(4) . . . . ?
C02K C035 C03B C020 -1.5(5) . . . . ?
C02P C01W C024 C032 -1.2(4) . . . . ?
C02S C02H C02Z C01M 1.2(4) . . . . ?
C02T C025 C033 C030 0.5(4) . . . . ?
C02T C025 C036 O00J 150.6(3) . . . . ?
C02T C025 C036 O00M -30.9(5) . . . . ?
C02U C00P C01M C02Z -0.5(4) . . . . ?
C02U C00P C01S O00C -18.4(4) . . . . ?
C02U C00P C01S O00D 158.9(3) . . . . ?
C02V C01K C01O C016 -177.7(3) . . . . ?
C02V C01K C01O C02H 2.0(4) . . . . ?
C02X C022 C030 C033 0.3(4) . . . . ?
C02Y C01R C026 C015 4.1(4) . . . . ?
C02Y C01R C026 C01Q -174.9(2) . . . . ?
C02Z C02H C02S C02U -0.7(4) . . . . ?
C030 C022 C02X C02T 0.9(4) . . . . ?
C032 C031 C037 C02P -1.2(4) . . . . ?
C032 C031 C03K O00O 34.7(5) . . . . ?
C032 C031 C03K O01J -145.4(3) . . . . ?
C033 C025 C02T C02X 0.7(4) . . . . ?
C033 C025 C036 O00J -28.0(4) . . . . ?
C033 C025 C036 O00M 150.5(3) . . . . ?
C036 C025 C02T C02X -178.0(3) . . . . ?
C036 C025 C033 C030 179.1(3) . . . . ?
C037 C031 C032 C024 0.0(4) . . . . ?
C037 C031 C03K O00O -144.5(3) . . . . ?
C037 C031 C03K O01J 35.4(5) . . . . ?
C038 C03J C03O C01Z 1.6(6) . . . . ?
C039 C01V C03E C03F -2.8(4) . . . . ?
C03A C02O C03F C03E 1.6(5) . . . . ?
C03A C02O C03H O01N -166.5(3) . . . . ?
C03A C02O C03H O021 14.6(5) . . . . ?
C03B C020 C028 O004 153.1(3) . . . . ?
C03B C020 C028 O00H -26.1(4) . . . . ?
C03E C01V C039 C03A 0.2(4) . . . . ?
C03F C02O C03A C039 -4.2(5) . . . . ?
C03F C02O C03H O01N 12.4(5) . . . . ?
C03F C02O C03H O021 -166.4(3) . . . . ?
C03G C038 C03J C03O -176.6(3) . . . . ?
C03G C038 C03R C03P 175.8(3) . . . . ?
C03H C02O C03A C039 174.8(3) . . . . ?
C03H C02O C03F C03E -177.4(3) . . . . ?
C03J C038 C03G O02Q 3.7(5) . . . . ?
C03J C038 C03G O02R -172.9(4) . . . . ?
C03J C038 C03R C03P 2.8(5) . . . . ?
C03K C031 C032 C024 -179.3(3) . . . . ?
C03K C031 C037 C02P 178.0(3) . . . . ?
C03O C01Z C03P C03R -2.8(5) . . . . ?
C03P C01Z C03O C03J 1.8(5) . . . . ?
C03R C038 C03G O02Q -169.0(4) . . . . ?
C03R C038 C03G O02R 14.4(5) . . . . ?
C03R C038 C03J C03O -3.9(5) . . . . ?
C03T C02N C03Q O03D -179.2(4) . . . . ?
C03X N02L C03Z O03N 0.1(6) . . . . ?
C040 N03C C03Y O03I -0.7(7) . . . . ?
C041 C02N C03Q O03D -2.3(6) . . . . ?
C043 N03C C03Y O03I -175.9(4) . . . . ?
C046 N02L C03Z O03N 174.2(4) . . . . ?

loop_
_smtbx_masks_void_nr
_smtbx_masks_void_average_x
_smtbx_masks_void_average_y
_smtbx_masks_void_average_z
_smtbx_masks_void_volume
_smtbx_masks_void_count_electrons
_smtbx_masks_void_content
1 0.500 0.500 -0.606 1849.0 296.4 '6.8 C3H7NO'
